data_2019109
loop_
_publ_author_name
'Poleti, Dejan'
'Rogan, Jelena'

_publ_section_title
;
 Dirubidium hexaaquacobalt(II) tetrakis(hydrogen phthalate) tetrahydrate
 and coordination modes of the hydrogen phthalate anion
;
_journal_coeditor_code WQ3035
_journal_issue 8
_journal_name_full 'Acta Crystallographica Section C'
_journal_page_first 841
_journal_page_last 846
_journal_paper_doi 10.1107/S0108270113016788
_journal_volume 69
_journal_year 2013
_chemical_formula_iupac 'Rb2 [Co (H2 O)6] (C8 H5 O4)4 , 4H2 O'
_chemical_formula_moiety '2(Rb +), Co H12 O6 2+, 4(C8 H5 O4 -), 4H2 O'
_chemical_formula_sum 'C32 H40 Co O26 Rb2'
_chemical_formula_weight 1070.51
_chemical_name_systematic
;
Dirubidium hexaaquacobalt(II) tetrakis(hydrogen phthalate) tetrahydrate
;
_space_group_IT_number 14
_symmetry_cell_setting monoclinic
_symmetry_space_group_name_Hall '-P 2ybc'
_symmetry_space_group_name_H-M 'P 1 21/c 1'
_atom_sites_solution_hydrogens difmap
_atom_sites_solution_primary direct
_atom_sites_solution_secondary difmap
_audit_conform_dict_name cif_core.dic
_audit_conform_dict_version 2.4
_audit_creation_method 'WinGX routine CIF_UPDATE'
_cell_angle_alpha 90
_cell_angle_beta 97.743(5)
_cell_angle_gamma 90
_cell_formula_units_Z 2
_cell_length_a 10.3408(5)
_cell_length_b 6.8658(3)
_cell_length_c 30.0660(17)
_cell_measurement_reflns_used 3513
_cell_measurement_temperature 295(2)
_cell_measurement_theta_max 28.9005
_cell_measurement_theta_min 3.0367
_cell_volume 2115.16(18)
_computing_cell_refinement 'CrysAlis PRO (Oxford Diffraction, 2010)'
_computing_data_collection 'CrysAlis PRO (Oxford Diffraction, 2010)'
_computing_data_reduction 'CrysAlis PRO (Oxford Diffraction, 2010)'
_computing_molecular_graphics
;
Mercury (Macrae <i>et al.</i>, 2008) and ATOMS (Dowty, 2006)
;
_computing_publication_material
;
publCIF (Westrip, 2010) and PARST (Nardelli, 1995)
;
_computing_structure_refinement
;
SHELXL97 (Sheldrick, 2008) and WinGX (Farrugia, 2012)
;
_computing_structure_solution 'SIR2004 (Burla <i>et al.</i>, 2005)'
_diffrn_ambient_temperature 295(2)
_diffrn_detector_area_resol_mean 16.3280
_diffrn_measured_fraction_theta_full 0.998
_diffrn_measured_fraction_theta_max 0.998
_diffrn_measurement_device_type 'Oxford Gemini S'
_diffrn_measurement_method '\f and \w scans'
_diffrn_radiation_monochromator graphite
_diffrn_radiation_source 'fine-focus sealed tube'
_diffrn_radiation_type MoK\a
_diffrn_radiation_wavelength 0.71073
_diffrn_reflns_av_R_equivalents 0.0329
_diffrn_reflns_limit_h_max 12
_diffrn_reflns_limit_h_min -8
_diffrn_reflns_limit_k_max 6
_diffrn_reflns_limit_k_min -8
_diffrn_reflns_limit_l_max 32
_diffrn_reflns_limit_l_min -37
_diffrn_reflns_number 9648
_diffrn_reflns_theta_full 26.37
_diffrn_reflns_theta_max 26.37
_diffrn_reflns_theta_min 3.27
_diffrn_standards_decay_% 0
_exptl_absorpt_coefficient_mu 2.784
_exptl_absorpt_correction_T_max 1.00000
_exptl_absorpt_correction_T_min 0.69022
_exptl_absorpt_correction_type multi-scan
_exptl_absorpt_process_details '(CrysAlis PRO; Oxford Diffraction, 2010)'
_exptl_crystal_colour pink
_exptl_crystal_density_diffrn 1.681
_exptl_crystal_density_method 'not measured'
_exptl_crystal_description prismatic
_exptl_crystal_F_000 1082
_exptl_crystal_size_max 0.48
_exptl_crystal_size_mid 0.23
_exptl_crystal_size_min 0.15
_refine_diff_density_max 0.535
_refine_diff_density_min -0.665
_refine_ls_extinction_method none
_refine_ls_goodness_of_fit_ref 1.067
_refine_ls_hydrogen_treatment mixed
_refine_ls_matrix_type full
_refine_ls_number_parameters 317
_refine_ls_number_reflns 4326
_refine_ls_number_restraints 8
_refine_ls_restrained_S_all 1.066
_refine_ls_R_factor_all 0.083
_refine_ls_R_factor_gt 0.0563
_refine_ls_shift/su_max 0.001
_refine_ls_shift/su_mean 0
_refine_ls_structure_factor_coef Fsqd
_refine_ls_weighting_details 'calc w=1/[\s^2^(Fo^2^)+(0.0392P)^2^+2.5644P] where P=(Fo^2^+2Fc^2^)/3'
_refine_ls_weighting_scheme calc
_refine_ls_wR_factor_gt 0.1043
_refine_ls_wR_factor_ref 0.1151
_reflns_number_gt 3305
_reflns_number_total 4326
_reflns_threshold_expression I>2\s(I)
_cod_data_source_file wq3035.cif
_cod_data_source_block I
_cod_original_sg_symbol_H-M 'P 21/c'
_cod_database_code 2019109

loop_
_space_group_symop_operation_xyz
'x, y, z'
'-x, y+1/2, -z+1/2'
'-x, -y, -z'
'x, -y-1/2, z-1/2'

loop_
_atom_site_type_symbol
_atom_site_label
_atom_site_fract_x
_atom_site_fract_y
_atom_site_fract_z
_atom_site_U_iso_or_equiv
_atom_site_adp_type
_atom_site_calc_flag
_atom_site_refinement_flags
_atom_site_occupancy
_atom_site_symmetry_multiplicity
Rb Rb1 0.70477(5) 0.07012(8) 0.526253(17) 0.05489(18) Uani d . 1 1
Co Co1 1.0000 0.5000 0.5000 0.02361(18) Uani d S 1 2
O O1 0.3207(3) 0.4692(4) 0.57659(12) 0.0534(9) Uani d . 1 1
O O2 0.4706(3) 0.6683(4) 0.60988(11) 0.0475(8) Uani d . 1 1
O O3 0.7458(3) 0.2296(5) 0.66615(11) 0.0413(7) Uani d D 1 1
H H31 0.799(4) 0.210(8) 0.6474(13) 0.067(18) Uiso d D 1 1
O O4 0.6229(3) 0.2997(5) 0.60154(11) 0.0541(9) Uani d . 1 1
O O5 0.9166(3) 0.1852(4) 0.61220(11) 0.0437(8) Uani d . 1 1
O O6 1.0280(3) -0.0132(4) 0.57429(11) 0.0462(8) Uani d . 1 1
O O7 0.6827(3) -0.2776(5) 0.66221(11) 0.0435(8) Uani d D 1 1
H H7 0.613(4) -0.300(11) 0.644(2) 0.14(3) Uiso d D 1 1
O O8 0.7559(3) -0.2007(5) 0.59878(11) 0.0583(10) Uani d . 1 1
O O9 0.8666(3) 0.3014(4) 0.46741(11) 0.0357(7) Uani d D 1 1
H H9A 0.807(3) 0.352(7) 0.4490(14) 0.063(16) Uiso d D 1 1
H H9B 0.902(4) 0.222(5) 0.4510(13) 0.051(15) Uiso d D 1 1
O O10 1.1222(3) 0.2642(4) 0.52420(10) 0.0335(7) Uani d D 1 1
H H10A 1.087(3) 0.185(4) 0.5405(11) 0.025(11) Uiso d D 1 1
H H10B 1.190(3) 0.300(6) 0.5409(13) 0.049(14) Uiso d D 1 1
O O11 0.8950(3) 0.4867(5) 0.55360(12) 0.0449(8) Uani d D 1 1
H H11A 0.853(4) 0.576(6) 0.5646(18) 0.08(2) Uiso d D 1 1
H H11B 0.913(4) 0.405(5) 0.5746(11) 0.053(15) Uiso d D 1 1
O O12A 0.637(2) -0.007(3) 0.4301(8) 0.066(3) Uani d P 0.31(2) 1
H H12A 0.6341 0.0735 0.4081 0.098 Uiso d P 0.31(2) 1
H H12B 0.5847 -0.0984 0.4219 0.098 Uiso d P 0.31(2) 1
O O12B 0.5804(14) -0.0157(13) 0.4406(3) 0.066(3) Uani d P 0.69(2) 1
H H12C 0.5715 0.0836 0.4228 0.098 Uiso d P 0.69(2) 1
H H12D 0.5360 -0.1079 0.4263 0.098 Uiso d P 0.69(2) 1
O O13A 0.3783(14) 0.372(2) 0.4754(5) 0.085(2) Uani d P 0.396(8) 1
H H13A 0.3606 0.3612 0.4464 0.128 Uiso d P 0.396(8) 1
H H13B 0.3148 0.4307 0.4842 0.128 Uiso d P 0.396(8) 1
O O13B 0.4544(9) 0.3176(13) 0.4869(3) 0.085(2) Uani d P 0.604(8) 1
H H13C 0.4771 0.2756 0.4617 0.128 Uiso d P 0.604(8) 1
H H13D 0.4702 0.4392 0.4795 0.128 Uiso d P 0.604(8) 1
C C1 0.4021(3) 0.5172(6) 0.60887(16) 0.0339(10) Uani d . 1 1
C C2 0.4124(3) 0.3957(5) 0.65109(14) 0.0281(9) Uani d . 1 1
C C3 0.3075(4) 0.3985(6) 0.67544(18) 0.0445(12) Uani d . 1 1
H H3 0.2321 0.4664 0.6644 0.053 Uiso calc R 1 1
C C4 0.3142(5) 0.3015(7) 0.71577(19) 0.0546(14) Uani d . 1 1
H H4 0.2445 0.3092 0.7322 0.065 Uiso calc R 1 1
C C5 0.4213(5) 0.1945(7) 0.73197(17) 0.0517(13) Uani d . 1 1
H H5 0.4242 0.1280 0.7590 0.062 Uiso calc R 1 1
C C6 0.5254(4) 0.1861(6) 0.70768(15) 0.0380(10) Uani d . 1 1
H H6 0.5980 0.1112 0.7182 0.046 Uiso calc R 1 1
C C7 0.5230(3) 0.2875(5) 0.66797(14) 0.0266(8) Uani d . 1 1
C C8 0.6344(4) 0.2747(6) 0.64164(14) 0.0309(9) Uani d . 1 1
C C9 0.9787(3) 0.0312(5) 0.60875(14) 0.0284(9) Uani d . 1 1
C C10 1.0038(3) -0.0996(5) 0.64939(13) 0.0255(8) Uani d . 1 1
C C11 1.1276(4) -0.0960(6) 0.67410(16) 0.0383(11) Uani d . 1 1
H H11 1.1936 -0.0244 0.6636 0.046 Uiso calc R 1 1
C C12 1.1536(4) -0.1968(6) 0.71377(16) 0.0442(12) Uani d . 1 1
H H12 1.2360 -0.1887 0.7304 0.053 Uiso calc R 1 1
C C13 1.0603(4) -0.3080(7) 0.72892(16) 0.0459(12) Uani d . 1 1
H H13 1.0793 -0.3775 0.7555 0.055 Uiso calc R 1 1
C C14 0.9368(4) -0.3179(6) 0.70468(14) 0.0358(10) Uani d . 1 1
H H14 0.8733 -0.3958 0.7149 0.043 Uiso calc R 1 1
C C15 0.9070(3) -0.2122(5) 0.66522(13) 0.0261(8) Uani d . 1 1
C C16 0.7752(4) -0.2279(6) 0.63913(14) 0.0308(9) Uani d . 1 1

loop_
_atom_site_aniso_label
_atom_site_aniso_U_11
_atom_site_aniso_U_22
_atom_site_aniso_U_33
_atom_site_aniso_U_12
_atom_site_aniso_U_13
_atom_site_aniso_U_23
Rb1 0.0660(3) 0.0642(3) 0.0325(3) -0.0145(2) -0.0004(2) 0.0048(2)
Co1 0.0247(4) 0.0227(4) 0.0233(4) 0.0010(3) 0.0027(3) 0.0035(3)
O1 0.0437(18) 0.050(2) 0.058(2) -0.0071(14) -0.0223(16) 0.0062(17)
O2 0.0456(17) 0.0418(18) 0.051(2) -0.0146(14) -0.0071(15) 0.0159(16)
O3 0.0311(16) 0.062(2) 0.0309(19) 0.0117(14) 0.0051(13) 0.0060(16)
O4 0.0433(17) 0.093(3) 0.0273(19) 0.0283(17) 0.0112(14) 0.0100(18)
O5 0.0452(17) 0.0390(17) 0.051(2) 0.0204(14) 0.0225(15) 0.0219(16)
O6 0.070(2) 0.0322(16) 0.042(2) 0.0042(14) 0.0259(16) 0.0056(15)
O7 0.0346(17) 0.062(2) 0.0359(19) -0.0149(14) 0.0117(14) 0.0027(16)
O8 0.0382(17) 0.094(3) 0.040(2) -0.0186(16) -0.0051(14) 0.030(2)
O9 0.0360(17) 0.0316(17) 0.0374(19) 0.0018(13) -0.0029(14) -0.0039(15)
O10 0.0313(16) 0.0298(16) 0.0386(19) -0.0023(12) 0.0022(14) 0.0120(14)
O11 0.064(2) 0.0394(19) 0.036(2) 0.0152(16) 0.0239(16) 0.0121(17)
O12A 0.084(7) 0.057(3) 0.050(5) -0.017(5) -0.013(4) 0.008(3)
O12B 0.084(7) 0.057(3) 0.050(5) -0.017(5) -0.013(4) 0.008(3)
O13A 0.079(6) 0.105(6) 0.071(5) -0.004(5) 0.008(4) -0.007(4)
O13B 0.079(6) 0.105(6) 0.071(5) -0.004(5) 0.008(4) -0.007(4)
C1 0.0238(19) 0.031(2) 0.046(3) 0.0056(17) 0.0028(18) 0.001(2)
C2 0.0277(19) 0.023(2) 0.035(2) -0.0026(15) 0.0065(16) -0.0040(18)
C3 0.032(2) 0.038(3) 0.067(4) -0.0032(18) 0.019(2) -0.007(3)
C4 0.059(3) 0.050(3) 0.064(4) -0.015(2) 0.039(3) -0.011(3)
C5 0.078(3) 0.042(3) 0.039(3) -0.013(3) 0.025(3) 0.003(2)
C6 0.050(3) 0.034(2) 0.032(3) -0.0034(19) 0.009(2) -0.001(2)
C7 0.0294(19) 0.025(2) 0.026(2) -0.0045(15) 0.0066(16) -0.0011(17)
C8 0.034(2) 0.030(2) 0.028(2) 0.0072(16) 0.0033(18) 0.0006(18)
C9 0.0248(19) 0.026(2) 0.035(2) -0.0075(15) 0.0058(16) 0.0036(18)
C10 0.0276(19) 0.021(2) 0.028(2) 0.0031(15) 0.0058(16) 0.0028(17)
C11 0.032(2) 0.032(2) 0.050(3) -0.0003(17) 0.0002(19) -0.001(2)
C12 0.041(2) 0.038(3) 0.048(3) 0.010(2) -0.015(2) -0.003(2)
C13 0.062(3) 0.038(3) 0.034(3) 0.012(2) -0.007(2) 0.005(2)
C14 0.048(2) 0.033(2) 0.028(2) 0.0032(18) 0.0076(19) 0.0021(19)
C15 0.0313(19) 0.025(2) 0.023(2) 0.0040(15) 0.0057(16) -0.0003(17)
C16 0.032(2) 0.031(2) 0.029(2) -0.0019(16) 0.0048(17) 0.0067(19)

loop_
_atom_type_symbol
_atom_type_description
_atom_type_scat_dispersion_real
_atom_type_scat_dispersion_imag
_atom_type_scat_source
C C 0.0033 0.0016 'International Tables Vol C Tables 4.2.6.8 and 6.1.1.4'
H H 0 0 'International Tables Vol C Tables 4.2.6.8 and 6.1.1.4'
O O 0.0106 0.006 'International Tables Vol C Tables 4.2.6.8 and 6.1.1.4'
Co Co 0.3494 0.9721 'International Tables Vol C Tables 4.2.6.8 and 6.1.1.4'
Rb Rb -0.9393 2.9676 'International Tables Vol C Tables 4.2.6.8 and 6.1.1.4'

loop_
_geom_angle_atom_site_label_1
_geom_angle_atom_site_label_2
_geom_angle_atom_site_label_3
_geom_angle_site_symmetry_1
_geom_angle_site_symmetry_3
_geom_angle
O12B Rb1 O8 . . 125.7(2)
O12B Rb1 O12A . . 13.8(3)
O8 Rb1 O12A . . 129.1(5)
O12B Rb1 O4 . . 132.3(3)
O8 Rb1 O4 . . 78.85(10)
O12A Rb1 O4 . . 142.4(5)
O12B Rb1 O9 . . 78.1(3)
O8 Rb1 O9 . . 136.31(8)
O12A Rb1 O9 . . 66.2(5)
O4 Rb1 O9 . . 113.67(9)
O12B Rb1 O13B . 3_656 62.2(3)
O8 Rb1 O13B . 3_656 65.34(18)
O12A Rb1 O13B . 3_656 70.8(5)
O4 Rb1 O13B . 3_656 110.39(18)
O9 Rb1 O13B . 3_656 133.84(17)
O12B Rb1 O13A . 3_656 72.0(3)
O8 Rb1 O13A . 3_656 53.7(3)
O12A Rb1 O13A . 3_656 77.5(5)
O4 Rb1 O13A . 3_656 114.7(3)
O9 Rb1 O13A . 3_656 131.6(3)
O12B Rb1 O13B . . 61.2(3)
O8 Rb1 O13B . . 133.40(17)
O12A Rb1 O13B . . 69.8(5)
O4 Rb1 O13B . . 72.54(16)
O9 Rb1 O13B . . 89.35(17)
O13B Rb1 O13B 3_656 . 91.1(2)
O13A Rb1 O13B 3_656 . 107.6(3)
O12B Rb1 O5 . . 164.8(3)
O8 Rb1 O5 . . 61.09(8)
O12A Rb1 O5 . . 150.9(5)
O4 Rb1 O5 . . 59.77(7)
O9 Rb1 O5 . . 88.33(8)
O13B Rb1 O5 3_656 . 126.43(17)
O13A Rb1 O5 3_656 . 113.5(3)
O13B Rb1 O5 . . 126.29(16)
O12B Rb1 O12B . 3_656 86.2(4)
O8 Rb1 O12B . 3_656 76.96(17)
O12A Rb1 O12B . 3_656 100.1(6)
O4 Rb1 O12B . 3_656 57.71(17)
O9 Rb1 O12B . 3_656 146.02(16)
O13B Rb1 O12B 3_656 3_656 57.2(2)
O13A Rb1 O12B 3_656 3_656 68.8(3)
O13B Rb1 O12B . 3_656 56.8(2)
O5 Rb1 O12B . 3_656 108.97(16)
O12B Rb1 O10 . 3_756 69.4(3)
O8 Rb1 O10 . 3_756 81.17(9)
O12A Rb1 O10 . 3_756 60.5(5)
O4 Rb1 O10 . 3_756 157.03(8)
O9 Rb1 O10 . 3_756 74.24(8)
O13B Rb1 O10 3_656 3_756 70.59(17)
O13A Rb1 O10 3_656 3_756 60.0(3)
O13B Rb1 O10 . 3_756 130.20(16)
O5 Rb1 O10 . 3_756 100.41(7)
O12B Rb1 O10 3_656 3_756 127.79(17)
O12B Rb1 O6 . . 130.0(3)
O8 Rb1 O6 . . 60.77(8)
O12A Rb1 O6 . . 117.7(5)
O4 Rb1 O6 . . 97.26(8)
O9 Rb1 O6 . . 75.87(7)
O13B Rb1 O6 3_656 . 111.69(19)
O13A Rb1 O6 3_656 . 95.3(3)
O13B Rb1 O6 . . 157.16(16)
O12B Rb1 O6 3_656 . 135.01(16)
O10 Rb1 O6 3_756 . 62.78(7)
O12B Rb1 O11 . . 124.4(2)
O8 Rb1 O11 . . 108.13(9)
O12A Rb1 O11 . . 115.5(5)
O4 Rb1 O11 . . 66.24(9)
O9 Rb1 O11 . . 51.33(8)
O13B Rb1 O11 3_656 . 173.41(17)
O13A Rb1 O11 3_656 . 158.7(3)
O13B Rb1 O11 . . 93.10(16)
O5 Rb1 O11 . . 47.06(7)
O12B Rb1 O11 3_656 . 121.60(17)
O10 Rb1 O11 3_756 . 110.13(7)
O6 Rb1 O11 . . 64.07(7)
O12B Rb1 O13A . 3_666 97.0(3)
O8 Rb1 O13A . 3_666 131.4(2)
O12A Rb1 O13A . 3_666 98.1(5)
O4 Rb1 O13A . 3_666 53.7(2)
O9 Rb1 O13A . 3_666 67.7(2)
O13B Rb1 O13A 3_656 3_666 136.0(3)
O13A Rb1 O13A 3_656 3_666 151.7(5)
O13B Rb1 O13A . 3_666 46.4(2)
O5 Rb1 O13A . 3_666 84.0(2)
O12B Rb1 O13A 3_656 3_666 84.8(3)
O10 Rb1 O13A 3_756 3_666 141.5(2)
O6 Rb1 O13A . 3_666 111.1(2)
O11 Rb1 O13A . 3_666 47.3(2)
O12B Rb1 O12A . 3_656 87.8(5)
O8 Rb1 O12A . 3_656 75.9(3)
O12A Rb1 O12A . 3_656 101.7(6)
O4 Rb1 O12A . 3_656 56.4(3)
O9 Rb1 O12A . 3_656 146.8(3)
O13B Rb1 O12A 3_656 3_656 58.0(4)
O13A Rb1 O12A 3_656 3_656 69.2(4)
O13B Rb1 O12A . 3_656 57.7(4)
O5 Rb1 O12A . 3_656 107.4(3)
O12B Rb1 O12A 3_656 3_656 1.6(4)
O10 Rb1 O12A 3_756 3_656 128.5(3)
O6 Rb1 O12A . 3_656 133.6(3)
O11 Rb1 O12A . 3_656 120.7(3)
O13A Rb1 O12A 3_666 3_656 84.7(4)
O12B Rb1 O13A . . 60.3(3)
O8 Rb1 O13A . . 132.5(2)
O12A Rb1 O13A . . 69.2(5)
O4 Rb1 O13A . . 73.1(2)
O9 Rb1 O13A . . 90.5(2)
O13B Rb1 O13A 3_656 . 89.5(2)
O13A Rb1 O13A 3_656 . 105.9(3)
O5 Rb1 O13A . . 127.5(2)
O12B Rb1 O13A 3_656 . 55.7(3)
O10 Rb1 O13A 3_756 . 129.5(2)
O6 Rb1 O13A . . 158.8(2)
O11 Rb1 O13A . . 94.8(2)
O13A Rb1 O13A 3_666 . 48.0(4)
O12A Rb1 O13A 3_656 . 56.6(4)
O12B Rb1 O3 . . 158.3(3)
O8 Rb1 O3 . . 55.77(9)
O12A Rb1 O3 . . 170.9(5)
O9 Rb1 O3 . . 116.45(7)
O13B Rb1 O3 3_656 . 108.67(16)
O13A Rb1 O3 3_656 . 104.5(3)
O13B Rb1 O3 . . 101.26(15)
O12B Rb1 O3 3_656 . 72.83(16)
O10 Rb1 O3 3_756 . 128.30(6)
O6 Rb1 O3 . . 71.12(7)
O11 Rb1 O3 . . 65.52(7)
O13A Rb1 O3 3_666 . 75.9(2)
O12A Rb1 O3 3_656 . 71.3(3)
O13A Rb1 O3 . . 101.80(19)
O11 Co1 O11 . 3_766 180.0000(10)
O11 Co1 O9 . 3_766 92.65(14)
O11 Co1 O9 3_766 3_766 87.35(14)
O11 Co1 O9 . . 87.35(14)
O11 Co1 O9 3_766 . 92.65(14)
O9 Co1 O9 3_766 . 180.0
O11 Co1 O10 . 3_766 87.11(12)
O11 Co1 O10 3_766 3_766 92.89(12)
O9 Co1 O10 3_766 3_766 89.31(11)
O9 Co1 O10 . 3_766 90.69(11)
O11 Co1 O10 . . 92.89(12)
O11 Co1 O10 3_766 . 87.11(12)
O9 Co1 O10 3_766 . 90.69(11)
O9 Co1 O10 . . 89.31(11)
O10 Co1 O10 3_766 . 180.00(16)
O1 C1 O2 . . 124.0(4)
O1 C1 C2 . . 118.3(4)
O2 C1 C2 . . 117.4(4)
C3 C2 C7 . . 118.3(4)
C3 C2 C1 . . 117.6(4)
C7 C2 C1 . . 124.0(3)
C4 C3 C2 . . 120.5(4)
C5 C4 C3 . . 121.2(4)
C4 C5 C6 . . 119.2(5)
C7 C6 C5 . . 120.8(4)
C6 C7 C2 . . 120.0(4)
C6 C7 C8 . . 120.4(3)
C2 C7 C8 . . 119.5(4)
O4 C8 O3 . . 123.5(4)
O4 C8 C7 . . 123.0(3)
O3 C8 C7 . . 113.4(4)
O5 C9 O6 . . 123.1(4)
O5 C9 C10 . . 118.1(4)
O6 C9 C10 . . 118.7(3)
C11 C10 C15 . . 118.5(4)
C11 C10 C9 . . 117.9(3)
C15 C10 C9 . . 123.4(3)
C12 C11 C10 . . 120.9(4)
C12 C11 H11 . . 119.5
C10 C11 H11 . . 119.5
C13 C12 C11 . . 120.7(4)
C13 C12 H12 . . 119.7
C11 C12 H12 . . 119.7
C12 C13 C14 . . 119.9(4)
C12 C13 H13 . . 120.1
C14 C13 H13 . . 120.1
C13 C14 C15 . . 120.4(4)
C13 C14 H14 . . 119.8
C15 C14 H14 . . 119.8
C14 C15 C10 . . 119.5(3)
C14 C15 C16 . . 119.7(4)
C10 C15 C16 . . 120.7(3)
O8 C16 O7 . . 122.6(4)
O8 C16 C15 . . 122.1(4)
O7 C16 C15 . . 115.3(4)

loop_
_geom_bond_atom_site_label_1
_geom_bond_atom_site_label_2
_geom_bond_site_symmetry_2
_geom_bond_distance
_geom_bond_publ_flag
Rb1 O12B . 2.783(9) y
Rb1 O8 . 2.860(3) y
Rb1 O12A . 2.93(2) y
Rb1 O4 . 2.973(3) y
Rb1 O9 . 3.041(3) y
Rb1 O13B 3_656 3.127(9) y
Rb1 O13A 3_656 3.155(14) y
Rb1 O13B . 3.189(10) y
Rb1 O5 . 3.252(3) y
Rb1 O12B 3_656 3.259(16) y
Rb1 O10 3_756 3.391(3) y
Co1 O11 . 2.063(3) y
Co1 O11 3_766 2.063(3) y
Co1 O9 3_766 2.088(3) y
Co1 O9 . 2.088(3) y
Co1 O10 3_766 2.121(3) y
Co1 O10 . 2.121(3) y
O1 C1 . 1.241(5) ?
O2 C1 . 1.254(5) ?
O3 C8 . 1.318(5) ?
O3 H31 . 0.849(10) ?
O4 C8 . 1.208(5) ?
O5 C9 . 1.249(5) ?
O6 C9 . 1.253(5) ?
O7 C16 . 1.301(5) ?
O7 H7 . 0.851(10) ?
O8 C16 . 1.217(5) ?
O9 H9A . 0.846(10) ?
O9 H9B . 0.850(10) ?
O10 H10A . 0.847(10) ?
O10 H10B . 0.841(10) ?
O11 H11A . 0.842(10) ?
O11 H11B . 0.847(10) ?
O12A O12B . 0.704(19) ?
O12A H12A . 0.86(2) ?
O12A H12B . 0.84(2) ?
O12B H12C . 0.865(9) ?
O12B H12D . 0.861(9) ?
O13A O13B . 0.898(12) ?
O13A H13A . 0.868(14) ?
O13A H13B . 0.842(15) ?
O13B H13C . 0.872(8) ?
O13B H13D . 0.885(9) ?
C1 C2 . 1.510(6) ?
C1 Rb1 3_666 4.954(4) ?
C2 C3 . 1.388(6) ?
C2 C7 . 1.400(5) ?
C3 C4 . 1.377(7) ?
C3 H3 . 0.93 ?
C4 C5 . 1.363(7) ?
C4 H4 . 0.93 ?
C5 C6 . 1.381(6) ?
C5 H5 . 0.93 ?
C6 C7 . 1.380(6) ?
C6 H6 . 0.93 ?
C7 C8 . 1.486(5) ?
C9 C10 . 1.510(5) ?
C10 C11 . 1.391(5) ?
C10 C15 . 1.398(5) ?
C11 C12 . 1.374(6) ?
C11 H11 . 0.93 ?
C12 C13 . 1.356(7) ?
C12 H12 . 0.93 ?
C13 C14 . 1.384(6) ?
C13 H13 . 0.93 ?
C14 C15 . 1.389(5) ?
C14 H14 . 0.93 ?
C15 C16 . 1.482(5) ?

loop_
_geom_hbond_atom_site_label_D
_geom_hbond_atom_site_label_H
_geom_hbond_atom_site_label_A
_geom_hbond_site_symmetry_A
_geom_hbond_distance_DH
_geom_hbond_distance_HA
_geom_hbond_distance_DA
_geom_hbond_angle_DHA
_geom_hbond_publ_flag
O3 H31 O5 . 0.85(4) 1.73(4) 2.572(5) 175(5) yes
O7 H7 O2 1_545 0.85(5) 1.70(5) 2.548(4) 177(5) yes
O9 H9A O1 3_666 0.85(4) 1.89(4) 2.701(4) 160(4) yes
O9 H9B O6 3_756 0.85(4) 1.82(4) 2.654(4) 167(4) yes
O10 H10A O6 . 0.85(3) 1.85(3) 2.691(4) 171(3) yes
O10 H10B O1 1_655 0.84(3) 1.98(4) 2.794(4) 161(3) yes
O11 H11A O8 1_565 0.84(5) 2.17(5) 3.008(5) 175(4) yes
O11 H11B O5 . 0.85(4) 1.88(4) 2.708(5) 164(4) yes
O12A H12A O2 3_666 0.86 2.11 2.78(2) 134 yes
O12A H12B O4 3_656 0.84 2.57 3.39(2) 163 yes
O12B H12C O2 3_666 0.86 1.98 2.840(10) 169 yes
O12B H12D O4 3_656 0.86 2.18 3.020(10) 163 yes
O13A H13A O8 3_656 0.87 2.02 2.730(10) 138 yes
O13A H13B O11 3_666 0.84 2.38 3.00(2) 132 yes
O13B H13C O2 3_666 0.87 2.32 3.111(9) 151 yes
O13B H13D O13B 3_666 0.88 2.05 2.750(10) 136 yes
